data_7125905
loop_
_publ_author_name
'Shi, Linlin'
'He, Yingdong'
'Gong, Jianxian'
'Yang, Zhen'

_publ_section_title
;
 Concise gram-scale synthesis of Euphorikanin A skeleton through a domino
 ring-closing metathesis strategy.
;
_journal_issue 4
_journal_name_full 'Chemical communications (Cambridge, England)'
_journal_page_first 531
_journal_page_last 534
_journal_paper_doi 10.1039/c9cc08830j
_journal_volume 56
_journal_year 2020
_chemical_absolute_configuration ad
_chemical_formula_moiety 'C19 H26 O3'
_chemical_formula_sum 'C19 H26 O3'
_chemical_formula_weight 302.40
_space_group_crystal_system monoclinic
_space_group_IT_number 5
_space_group_name_Hall 'C 2y'
_space_group_name_H-M_alt 'C 1 2 1'
_atom_sites_solution_hydrogens geom
_atom_sites_solution_primary dual
_audit_creation_date 2019-05-24
_audit_creation_method
;
Olex2 1.2
(compiled 2018.05.29 svn.r3508 for OlexSys, GUI svn.r5506)
;
_audit_update_record
;
2019-11-02 deposited with the CCDC.	2019-12-06 downloaded from the CCDC.
;
_cell_angle_alpha 90
_cell_angle_beta 103.5910(10)
_cell_angle_gamma 90
_cell_formula_units_Z 8
_cell_length_a 17.2464(6)
_cell_length_b 7.0762(2)
_cell_length_c 28.1700(10)
_cell_measurement_reflns_used 9837
_cell_measurement_temperature 100
_cell_measurement_theta_max 68.44
_cell_measurement_theta_min 4.85
_cell_volume 3341.57(19)
_computing_cell_refinement 'SAINT V8.38A (?, 2016)'
_computing_data_reduction 'SAINT V8.38A (?, 2016)'
_computing_molecular_graphics 'Olex2 (Dolomanov et al., 2009)'
_computing_publication_material 'Olex2 (Dolomanov et al., 2009)'
_computing_structure_refinement 'ShelXL (Sheldrick, 2015)'
_computing_structure_solution 'ShelXT (Sheldrick, 2015)'
_diffrn_ambient_temperature 100
_diffrn_detector 'Bruker PHOTO 100 area detector'
_diffrn_detector_area_resol_mean 7.9
_diffrn_detector_type 'CCD area detector'
_diffrn_measured_fraction_theta_full 0.991
_diffrn_measured_fraction_theta_max 0.991
_diffrn_measurement_device 'three-circle diffractometer'
_diffrn_measurement_device_type 'Bruker PHOTO 100 area detector'
_diffrn_measurement_method '\w and \f scans'
_diffrn_radiation_monochromator 'mirror optics'
_diffrn_radiation_probe x-ray
_diffrn_radiation_type CuK\a
_diffrn_radiation_wavelength 1.54178
_diffrn_reflns_av_R_equivalents 0.0309
_diffrn_reflns_av_unetI/netI 0.0361
_diffrn_reflns_Laue_measured_fraction_full 0.991
_diffrn_reflns_Laue_measured_fraction_max 0.991
_diffrn_reflns_limit_h_max 19
_diffrn_reflns_limit_h_min -20
_diffrn_reflns_limit_k_max 8
_diffrn_reflns_limit_k_min -8
_diffrn_reflns_limit_l_max 33
_diffrn_reflns_limit_l_min -33
_diffrn_reflns_number 17171
_diffrn_reflns_point_group_measured_fraction_full 0.987
_diffrn_reflns_point_group_measured_fraction_max 0.985
_diffrn_reflns_theta_full 67.679
_diffrn_reflns_theta_max 68.469
_diffrn_reflns_theta_min 4.845
_diffrn_source 'microfocus sealed X-ray tube'
_diffrn_source_type 'Incoatec I\ms'
_diffrn_standards_number 0
_exptl_absorpt_coefficient_mu 0.631
_exptl_absorpt_correction_T_max 0.7531
_exptl_absorpt_correction_T_min 0.6604
_exptl_absorpt_correction_type multi-scan
_exptl_absorpt_process_details
'SADABS-2016/2 (Bruker,2016/2) was used for absorption correction. wR2(int) was 0.0855 before and 0.0548 after correction. The Ratio of minimum to maximum transmission is 0.8769. The \l/2 correction factor is Not present.'
_exptl_crystal_colour colourless
_exptl_crystal_colour_primary colourless
_exptl_crystal_density_diffrn 1.202
_exptl_crystal_description block
_exptl_crystal_F_000 1312
_exptl_crystal_size_max 0.4
_exptl_crystal_size_mid 0.35
_exptl_crystal_size_min 0.29
_refine_diff_density_max 0.198
_refine_diff_density_min -0.209
_refine_diff_density_rms 0.036
_refine_ls_abs_structure_details
;
 Classical Flack method preferred over Parsons because s.u. lower.
;
_refine_ls_abs_structure_Flack -0.1(2)
_refine_ls_extinction_coef 0.0033(6)
_refine_ls_extinction_expression Fc^*^=kFc[1+0.001xFc^2^\l^3^/sin(2\q)]^-1/4^
_refine_ls_extinction_method 'SHELXL-2018/3 (Sheldrick 2018)'
_refine_ls_goodness_of_fit_ref 1.035
_refine_ls_hydrogen_treatment constr
_refine_ls_matrix_type full
_refine_ls_number_parameters 408
_refine_ls_number_reflns 6095
_refine_ls_number_restraints 1
_refine_ls_restrained_S_all 1.035
_refine_ls_R_factor_all 0.0526
_refine_ls_R_factor_gt 0.0513
_refine_ls_shift/su_max 0.000
_refine_ls_shift/su_mean 0.000
_refine_ls_structure_factor_coef Fsqd
_refine_ls_weighting_details 'w=1/[\s^2^(Fo^2^)+(0.0919P)^2^+2.0201P] where P=(Fo^2^+2Fc^2^)/3'
_refine_ls_weighting_scheme calc
_refine_ls_wR_factor_gt 0.1369
_refine_ls_wR_factor_ref 0.1384
_reflns_Friedel_coverage 0.828
_reflns_Friedel_fraction_full 0.983
_reflns_Friedel_fraction_max 0.978
_reflns_number_gt 5917
_reflns_number_total 6095
_reflns_threshold_expression 'I > 2\s(I)'
_cod_data_source_file c9cc08830j2.cif
_cod_data_source_block cxy0776_0m
_cod_database_code 7125905
_shelx_shelxl_version_number 2018/3
_shelx_space_group_comment
;
The symmetry employed for this shelxl refinement is uniquely defined
by the following loop, which should always be used as a source of
symmetry information in preference to the above space-group names.
They are only intended as comments.
;
_shelx_estimated_absorpt_t_max 0.838
_shelx_estimated_absorpt_t_min 0.786
_olex2_refinement_description
;
1. Fixed Uiso
 At 1.2 times of:
  All C(H) groups, All C(H,H) groups
 At 1.5 times of:
  All C(H,H,H) groups, All O(H) groups
2.a Ternary CH refined with riding coordinates:
 C5(H5), C6(H6), C9(H9), C11(H11), C23(H23), C25(H25), C34(H34), C36(H36)
2.b Secondary CH2 refined with riding coordinates:
 C10(H10A,H10B), C12(H12A,H12B), C17(H17A,H17B), C24(H24A,H24B), C28(H28A,
 H28B), C33(H33A,H33B)
2.c Aromatic/amide H refined with riding coordinates:
 C13(H13), C14(H14), C16(H16), C29(H29), C31(H31), C32(H32)
2.d Idealised Me refined as rotating group:
 C1(H1A,H1B,H1C), C8(H8A,H8B,H8C), C18(H18A,H18B,H18C), C19(H19A,H19B,H19C),
 C20(H20A,H20B,H20C), C27(H27A,H27B,H27C), C37(H37A,H37B,H37C), C38(H38A,H38B,
 H38C)
2.e Idealised tetrahedral OH refined as rotating group:
 O3(H3), O5(H5A)
;
_olex2_submission_special_instructions 'No special instructions were received'

loop_
_space_group_symop_operation_xyz
'x, y, z'
'-x, y, -z'
'x+1/2, y+1/2, z'
'-x+1/2, y+1/2, -z'

loop_
_atom_site_label
_atom_site_type_symbol
_atom_site_fract_x
_atom_site_fract_y
_atom_site_fract_z
_atom_site_U_iso_or_equiv
_atom_site_adp_type
_atom_site_occupancy
_atom_site_site_symmetry_order
_atom_site_calc_flag
_atom_site_refinement_flags_posn
O1 O 0.69386(12) 0.3793(4) 0.04232(9) 0.0444(6) Uani 1 1 d .
O2 O 0.59707(13) 0.1762(3) 0.04820(8) 0.0355(5) Uani 1 1 d .
O3 O 0.46294(11) 0.3621(3) 0.05153(7) 0.0264(4) Uani 1 1 d .
H3 H 0.486562 0.263588 0.046044 0.040 Uiso 1 1 calc GR
O4 O 0.30888(13) 0.6644(3) 0.46532(8) 0.0324(5) Uani 1 1 d .
O5 O 0.53271(11) 0.6362(3) 0.44044(7) 0.0241(4) Uani 1 1 d .
H5A H 0.509322 0.542270 0.448851 0.036 Uiso 1 1 calc GR
O6 O 0.40386(12) 0.4612(3) 0.45664(7) 0.0279(4) Uani 1 1 d .
C1 C 0.7225(2) 0.2390(7) 0.01327(14) 0.0525(11) Uani 1 1 d .
H1A H 0.732456 0.120153 0.031536 0.079 Uiso 1 1 calc GR
H1B H 0.772123 0.283431 0.005812 0.079 Uiso 1 1 calc GR
H1C H 0.682280 0.218433 -0.017232 0.079 Uiso 1 1 calc GR
C2 C 0.62774(17) 0.3291(5) 0.05692(11) 0.0320(7) Uani 1 1 d .
C3 C 0.59978(17) 0.4900(5) 0.08488(11) 0.0316(7) Uani 1 1 d .
C4 C 0.51213(15) 0.4623(4) 0.09164(10) 0.0238(6) Uani 1 1 d .
C5 C 0.50240(15) 0.3800(4) 0.14025(9) 0.0235(6) Uani 1 1 d .
H5 H 0.529372 0.467974 0.166811 0.028 Uiso 1 1 calc R
C6 C 0.5390(2) 0.1887(4) 0.15180(10) 0.0353(7) Uani 1 1 d .
H6 H 0.507504 0.082771 0.133071 0.042 Uiso 1 1 calc R
C7 C 0.5856(3) 0.1356(6) 0.20266(12) 0.0566(12) Uani 1 1 d .
C8 C 0.5971(3) 0.2790(7) 0.24344(12) 0.0573(12) Uani 1 1 d .
H8A H 0.548268 0.287746 0.255406 0.086 Uiso 1 1 calc GR
H8B H 0.609042 0.402706 0.231203 0.086 Uiso 1 1 calc GR
H8C H 0.641526 0.239696 0.270183 0.086 Uiso 1 1 calc GR
C9 C 0.65930(19) 0.5118(7) 0.13611(14) 0.0528(11) Uani 1 1 d .
H9 H 0.629909 0.578890 0.157761 0.063 Uiso 1 1 calc R
C10 C 0.6868(2) 0.3232(8) 0.16033(15) 0.0665(15) Uani 1 1 d .
H10A H 0.727701 0.272870 0.144270 0.080 Uiso 1 1 calc R
H10B H 0.714279 0.350961 0.194600 0.080 Uiso 1 1 calc R
C11 C 0.6287(3) 0.1639(7) 0.16173(12) 0.0566(12) Uani 1 1 d .
H11 H 0.644757 0.042158 0.148723 0.068 Uiso 1 1 calc R
C12 C 0.41309(17) 0.3788(5) 0.13953(11) 0.0345(7) Uani 1 1 d .
H12A H 0.385445 0.286069 0.115013 0.041 Uiso 1 1 calc R
H12B H 0.405991 0.338496 0.171895 0.041 Uiso 1 1 calc R
C13 C 0.3764(2) 0.5683(7) 0.12758(12) 0.0464(10) Uani 1 1 d .
H13 H 0.328391 0.596576 0.137152 0.056 Uiso 1 1 calc R
C14 C 0.4078(2) 0.6998(6) 0.10406(12) 0.0460(9) Uani 1 1 d .
H14 H 0.382777 0.819884 0.098078 0.055 Uiso 1 1 calc R
C15 C 0.4801(2) 0.6626(5) 0.08732(11) 0.0347(7) Uani 1 1 d .
C16 C 0.5233(3) 0.7751(5) 0.06580(15) 0.0539(11) Uani 1 1 d .
H16 H 0.512129 0.905225 0.059204 0.065 Uiso 1 1 calc R
C17 C 0.5913(3) 0.6722(5) 0.05326(15) 0.0492(10) Uani 1 1 d .
H17A H 0.640742 0.748720 0.061633 0.059 Uiso 1 1 calc R
H17B H 0.579471 0.640845 0.018043 0.059 Uiso 1 1 calc R
C18 C 0.5769(5) -0.0633(7) 0.21947(15) 0.097(2) Uani 1 1 d .
H18A H 0.626608 -0.102487 0.242066 0.146 Uiso 1 1 calc GR
H18B H 0.565447 -0.148110 0.191179 0.146 Uiso 1 1 calc GR
H18C H 0.533049 -0.068869 0.236111 0.146 Uiso 1 1 calc GR
C19 C 0.7344(3) 0.6302(11) 0.1358(2) 0.096(2) Uani 1 1 d .
H19A H 0.771542 0.622906 0.167963 0.144 Uiso 1 1 calc GR
H19B H 0.719053 0.762140 0.128342 0.144 Uiso 1 1 calc GR
H19C H 0.760309 0.580577 0.110943 0.144 Uiso 1 1 calc GR
C20 C 0.2805(2) 0.5213(5) 0.49387(15) 0.0438(9) Uani 1 1 d .
H20A H 0.263271 0.409730 0.473504 0.066 Uiso 1 1 calc GR
H20B H 0.235352 0.571342 0.505588 0.066 Uiso 1 1 calc GR
H20C H 0.323550 0.485969 0.521848 0.066 Uiso 1 1 calc GR
C21 C 0.37231(16) 0.6147(4) 0.44834(10) 0.0232(6) Uani 1 1 d .
C22 C 0.39543(15) 0.7735(4) 0.41780(9) 0.0212(6) Uani 1 1 d .
C23 C 0.32673(15) 0.7961(4) 0.37030(10) 0.0263(6) Uani 1 1 d .
H23 H 0.350697 0.857964 0.345191 0.032 Uiso 1 1 calc R
C24 C 0.29337(18) 0.6033(5) 0.34917(12) 0.0345(7) Uani 1 1 d .
H24A H 0.258604 0.556137 0.369985 0.041 Uiso 1 1 calc R
H24B H 0.258385 0.628072 0.316518 0.041 Uiso 1 1 calc R
C25 C 0.34845(17) 0.4422(4) 0.34333(10) 0.0283(6) Uani 1 1 d .
H25 H 0.336391 0.321650 0.358673 0.034 Uiso 1 1 calc R
C26 C 0.37818(19) 0.4118(4) 0.29728(10) 0.0307(7) Uani 1 1 d .
C27 C 0.3807(3) 0.2098(5) 0.28042(12) 0.0431(8) Uani 1 1 d .
H27A H 0.326882 0.169202 0.263779 0.065 Uiso 1 1 calc GR
H27B H 0.401016 0.128167 0.308721 0.065 Uiso 1 1 calc GR
H27C H 0.415985 0.200905 0.257826 0.065 Uiso 1 1 calc GR
C28 C 0.41102(17) 0.9562(4) 0.44935(10) 0.0255(6) Uani 1 1 d .
H28A H 0.362536 1.035784 0.443969 0.031 Uiso 1 1 calc R
H28B H 0.428463 0.925247 0.484523 0.031 Uiso 1 1 calc R
C29 C 0.47623(18) 1.0537(4) 0.43163(10) 0.0256(6) Uani 1 1 d .
H29 H 0.490574 1.182412 0.438074 0.031 Uiso 1 1 calc R
C30 C 0.51151(16) 0.9388(4) 0.40587(9) 0.0219(6) Uani 1 1 d .
C31 C 0.57826(16) 0.9729(4) 0.38319(10) 0.0273(6) Uani 1 1 d .
H31 H 0.605347 1.090758 0.388055 0.033 Uiso 1 1 calc R
C32 C 0.60161(16) 0.8413(5) 0.35584(10) 0.0296(6) Uani 1 1 d .
H32 H 0.646135 0.867166 0.342421 0.036 Uiso 1 1 calc R
C33 C 0.56060(16) 0.6538(4) 0.34529(10) 0.0264(6) Uani 1 1 d .
H33A H 0.591816 0.556879 0.367006 0.032 Uiso 1 1 calc R
H33B H 0.558957 0.617326 0.311139 0.032 Uiso 1 1 calc R
C34 C 0.47546(15) 0.6578(4) 0.35271(9) 0.0201(5) Uani 1 1 d .
H34 H 0.443623 0.746060 0.327877 0.024 Uiso 1 1 calc R
C35 C 0.47779(15) 0.7408(4) 0.40352(9) 0.0187(5) Uani 1 1 d .
C36 C 0.43640(16) 0.4667(4) 0.34463(9) 0.0229(5) Uani 1 1 d .
H36 H 0.470915 0.360526 0.360865 0.027 Uiso 1 1 calc R
C37 C 0.25579(18) 0.9184(5) 0.37551(12) 0.0373(7) Uani 1 1 d .
H37A H 0.216173 0.922312 0.344249 0.056 Uiso 1 1 calc GR
H37B H 0.274330 1.046895 0.385024 0.056 Uiso 1 1 calc GR
H37C H 0.231538 0.864166 0.400593 0.056 Uiso 1 1 calc GR
C38 C 0.3561(2) 0.5531(5) 0.25629(11) 0.0361(7) Uani 1 1 d .
H38A H 0.349365 0.678070 0.269776 0.054 Uiso 1 1 calc GR
H38B H 0.306025 0.514554 0.233959 0.054 Uiso 1 1 calc GR
H38C H 0.398502 0.558533 0.238495 0.054 Uiso 1 1 calc GR

loop_
_atom_site_aniso_label
_atom_site_aniso_U_11
_atom_site_aniso_U_22
_atom_site_aniso_U_33
_atom_site_aniso_U_23
_atom_site_aniso_U_13
_atom_site_aniso_U_12
O1 0.0252(10) 0.0662(17) 0.0453(13) -0.0204(12) 0.0153(9) -0.0026(11)
O2 0.0371(12) 0.0320(12) 0.0379(11) -0.0085(9) 0.0098(9) 0.0061(10)
O3 0.0237(9) 0.0318(11) 0.0228(9) -0.0012(8) 0.0042(7) -0.0006(8)
O4 0.0364(11) 0.0291(11) 0.0402(11) 0.0062(9) 0.0260(9) 0.0016(9)
O5 0.0242(9) 0.0249(10) 0.0221(9) 0.0041(7) 0.0036(7) 0.0038(8)
O6 0.0369(11) 0.0214(10) 0.0295(10) 0.0027(8) 0.0161(8) 0.0000(8)
C1 0.0349(17) 0.080(3) 0.046(2) -0.0169(19) 0.0150(15) 0.0162(19)
C2 0.0218(13) 0.0423(19) 0.0326(15) -0.0115(13) 0.0076(11) 0.0014(13)
C3 0.0265(14) 0.0327(16) 0.0394(16) -0.0139(13) 0.0155(12) -0.0077(12)
C4 0.0208(12) 0.0247(14) 0.0261(13) -0.0025(11) 0.0060(10) -0.0002(11)
C5 0.0221(13) 0.0249(14) 0.0220(12) -0.0020(10) 0.0022(10) -0.0014(11)
C6 0.054(2) 0.0273(15) 0.0213(14) -0.0032(11) 0.0020(13) 0.0054(14)
C7 0.093(3) 0.046(2) 0.0241(15) -0.0017(15) -0.0003(17) 0.039(2)
C8 0.071(3) 0.064(3) 0.0252(16) -0.0116(16) -0.0114(16) 0.038(2)
C9 0.0227(15) 0.085(3) 0.052(2) -0.040(2) 0.0106(14) -0.0142(18)
C10 0.0293(18) 0.113(4) 0.049(2) -0.028(2) -0.0077(16) 0.028(2)
C11 0.067(3) 0.067(3) 0.0286(17) -0.0072(17) -0.0034(16) 0.048(2)
C12 0.0239(14) 0.056(2) 0.0245(14) -0.0005(13) 0.0071(11) -0.0052(14)
C13 0.0283(16) 0.083(3) 0.0282(15) 0.0028(17) 0.0078(13) 0.0225(17)
C14 0.051(2) 0.055(2) 0.0323(16) 0.0045(15) 0.0109(15) 0.0340(18)
C15 0.0467(18) 0.0286(16) 0.0321(15) 0.0010(13) 0.0161(13) 0.0094(14)
C16 0.100(3) 0.0218(16) 0.053(2) -0.0021(15) 0.044(2) 0.0016(18)
C17 0.070(2) 0.0310(18) 0.061(2) -0.0153(17) 0.046(2) -0.0211(18)
C18 0.206(7) 0.051(3) 0.0303(19) 0.0083(19) 0.017(3) 0.058(4)
C19 0.041(2) 0.170(6) 0.087(3) -0.084(4) 0.035(2) -0.056(3)
C20 0.053(2) 0.0344(17) 0.057(2) 0.0081(15) 0.0388(18) -0.0051(16)
C21 0.0266(13) 0.0221(13) 0.0233(12) -0.0013(10) 0.0107(10) -0.0014(11)
C22 0.0231(13) 0.0199(13) 0.0230(12) 0.0006(10) 0.0104(10) 0.0017(10)
C23 0.0191(12) 0.0322(15) 0.0288(14) 0.0054(11) 0.0081(11) 0.0040(11)
C24 0.0223(14) 0.0450(18) 0.0362(15) -0.0053(14) 0.0068(12) -0.0080(13)
C25 0.0316(14) 0.0291(15) 0.0244(13) -0.0016(11) 0.0073(11) -0.0100(12)
C26 0.0383(16) 0.0301(16) 0.0231(13) -0.0027(11) 0.0062(11) -0.0095(13)
C27 0.067(2) 0.0314(18) 0.0316(16) -0.0072(13) 0.0130(15) -0.0149(16)
C28 0.0317(14) 0.0199(13) 0.0285(13) 0.0000(11) 0.0146(11) 0.0036(11)
C29 0.0336(15) 0.0191(13) 0.0248(12) 0.0005(10) 0.0084(11) -0.0002(11)
C30 0.0229(12) 0.0224(14) 0.0200(12) 0.0015(10) 0.0042(10) -0.0021(10)
C31 0.0235(13) 0.0304(14) 0.0283(13) -0.0001(11) 0.0070(10) -0.0078(12)
C32 0.0222(13) 0.0385(17) 0.0307(14) -0.0008(12) 0.0113(11) -0.0053(12)
C33 0.0238(13) 0.0295(15) 0.0290(13) -0.0012(11) 0.0121(11) 0.0025(12)
C34 0.0204(12) 0.0212(13) 0.0196(12) 0.0007(10) 0.0064(9) 0.0015(10)
C35 0.0175(11) 0.0196(12) 0.0193(12) 0.0012(9) 0.0047(9) 0.0012(9)
C36 0.0279(13) 0.0215(12) 0.0200(12) -0.0014(10) 0.0071(10) -0.0001(11)
C37 0.0238(14) 0.0465(19) 0.0439(17) 0.0072(15) 0.0125(12) 0.0107(14)
C38 0.0443(18) 0.0373(17) 0.0232(13) -0.0005(12) 0.0009(12) -0.0067(14)

loop_
_atom_type_symbol
_atom_type_description
_atom_type_scat_dispersion_real
_atom_type_scat_dispersion_imag
_atom_type_scat_source
C C 0.0181 0.0091 'International Tables Vol C Tables 4.2.6.8 and 6.1.1.4'
H H 0.0000 0.0000 'International Tables Vol C Tables 4.2.6.8 and 6.1.1.4'
O O 0.0492 0.0322 'International Tables Vol C Tables 4.2.6.8 and 6.1.1.4'

loop_
_geom_angle_atom_site_label_1
_geom_angle_atom_site_label_2
_geom_angle_atom_site_label_3
_geom_angle
C2 O1 C1 114.7(3)
C4 O3 H3 109.5
C21 O4 C20 115.2(2)
C35 O5 H5A 109.5
O1 C1 H1A 109.5
O1 C1 H1B 109.5
O1 C1 H1C 109.5
H1A C1 H1B 109.5
H1A C1 H1C 109.5
H1B C1 H1C 109.5
O1 C2 C3 110.7(3)
O2 C2 O1 122.5(3)
O2 C2 C3 126.8(3)
C2 C3 C4 113.4(2)
C2 C3 C9 109.3(3)
C2 C3 C17 108.8(3)
C9 C3 C4 109.8(2)
C17 C3 C4 102.0(3)
C17 C3 C9 113.5(3)
O3 C4 C3 111.9(2)
O3 C4 C5 110.3(2)
O3 C4 C15 105.2(2)
C5 C4 C3 117.6(2)
C15 C4 C3 102.4(2)
C15 C4 C5 108.2(2)
C4 C5 H5 107.6
C4 C5 C12 108.1(2)
C6 C5 C4 114.1(2)
C6 C5 H5 107.6
C6 C5 C12 111.6(3)
C12 C5 H5 107.6
C5 C6 H6 114.5
C5 C6 C7 122.1(3)
C5 C6 C11 120.3(3)
C7 C6 H6 114.5
C7 C6 C11 60.4(3)
C11 C6 H6 114.5
C6 C7 C11 59.8(2)
C8 C7 C6 119.9(3)
C8 C7 C11 119.1(4)
C18 C7 C6 117.4(4)
C18 C7 C8 113.2(3)
C18 C7 C11 117.6(4)
C7 C8 H8A 109.5
C7 C8 H8B 109.5
C7 C8 H8C 109.5
H8A C8 H8B 109.5
H8A C8 H8C 109.5
H8B C8 H8C 109.5
C3 C9 H9 107.0
C10 C9 C3 113.2(3)
C10 C9 H9 107.0
C10 C9 C19 107.7(4)
C19 C9 C3 114.6(4)
C19 C9 H9 107.0
C9 C10 H10A 106.9
C9 C10 H10B 106.9
H10A C10 H10B 106.7
C11 C10 C9 121.7(3)
C11 C10 H10A 106.9
C11 C10 H10B 106.9
C6 C11 C7 59.8(3)
C6 C11 H11 113.0
C7 C11 H11 113.0
C10 C11 C6 124.1(3)
C10 C11 C7 124.1(3)
C10 C11 H11 113.0
C5 C12 H12A 109.3
C5 C12 H12B 109.3
H12A C12 H12B 107.9
C13 C12 C5 111.7(3)
C13 C12 H12A 109.3
C13 C12 H12B 109.3
C12 C13 H13 118.6
C14 C13 C12 122.8(3)
C14 C13 H13 118.6
C13 C14 H14 119.5
C13 C14 C15 121.0(3)
C15 C14 H14 119.5
C14 C15 C4 117.8(3)
C16 C15 C4 111.4(3)
C16 C15 C14 130.8(3)
C15 C16 H16 124.1
C15 C16 C17 111.8(3)
C17 C16 H16 124.1
C3 C17 H17A 111.0
C3 C17 H17B 111.0
C16 C17 C3 104.0(3)
C16 C17 H17A 111.0
C16 C17 H17B 111.0
H17A C17 H17B 109.0
C7 C18 H18A 109.5
C7 C18 H18B 109.5
C7 C18 H18C 109.5
H18A C18 H18B 109.5
H18A C18 H18C 109.5
H18B C18 H18C 109.5
C9 C19 H19A 109.5
C9 C19 H19B 109.5
C9 C19 H19C 109.5
H19A C19 H19B 109.5
H19A C19 H19C 109.5
H19B C19 H19C 109.5
O4 C20 H20A 109.5
O4 C20 H20B 109.5
O4 C20 H20C 109.5
H20A C20 H20B 109.5
H20A C20 H20C 109.5
H20B C20 H20C 109.5
O4 C21 C22 110.6(2)
O6 C21 O4 122.2(2)
O6 C21 C22 127.2(2)
C21 C22 C23 108.1(2)
C21 C22 C28 108.9(2)
C21 C22 C35 113.9(2)
C23 C22 C35 109.9(2)
C28 C22 C23 113.3(2)
C28 C22 C35 102.8(2)
C22 C23 H23 107.0
C24 C23 C22 112.1(2)
C24 C23 H23 107.0
C37 C23 C22 115.7(2)
C37 C23 H23 107.0
C37 C23 C24 107.6(2)
C23 C24 H24A 107.0
C23 C24 H24B 107.0
H24A C24 H24B 106.7
C25 C24 C23 121.3(2)
C25 C24 H24A 107.0
C25 C24 H24B 107.0
C24 C25 H25 113.3
C24 C25 C26 123.0(3)
C24 C25 C36 124.0(2)
C26 C25 H25 113.3
C26 C25 C36 60.05(18)
C36 C25 H25 113.3
C25 C26 C36 59.99(17)
C27 C26 C25 116.3(3)
C27 C26 C36 117.1(3)
C38 C26 C25 119.0(3)
C38 C26 C27 114.1(3)
C38 C26 C36 119.9(3)
C26 C27 H27A 109.5
C26 C27 H27B 109.5
C26 C27 H27C 109.5
H27A C27 H27B 109.5
H27A C27 H27C 109.5
H27B C27 H27C 109.5
C22 C28 H28A 111.0
C22 C28 H28B 111.0
H28A C28 H28B 109.0
C29 C28 C22 103.6(2)
C29 C28 H28A 111.0
C29 C28 H28B 111.0
C28 C29 H29 124.0
C30 C29 C28 112.0(2)
C30 C29 H29 124.0
C29 C30 C31 130.3(3)
C29 C30 C35 111.7(2)
C31 C30 C35 117.9(2)
C30 C31 H31 119.5
C32 C31 C30 121.0(3)
C32 C31 H31 119.5
C31 C32 H32 118.6
C31 C32 C33 122.8(2)
C33 C32 H32 118.6
C32 C33 H33A 109.1
C32 C33 H33B 109.1
C32 C33 C34 112.3(2)
H33A C33 H33B 107.9
C34 C33 H33A 109.1
C34 C33 H33B 109.1
C33 C34 H34 107.6
C33 C34 C35 108.5(2)
C35 C34 H34 107.6
C36 C34 C33 111.9(2)
C36 C34 H34 107.6
C36 C34 C35 113.4(2)
O5 C35 C22 111.71(19)
O5 C35 C30 105.3(2)
O5 C35 C34 110.2(2)
C30 C35 C22 102.3(2)
C30 C35 C34 108.6(2)
C34 C35 C22 117.6(2)
C25 C36 C26 59.96(18)
C25 C36 H36 114.1
C26 C36 H36 114.1
C34 C36 C25 121.0(2)
C34 C36 C26 122.9(2)
C34 C36 H36 114.1
C23 C37 H37A 109.5
C23 C37 H37B 109.5
C23 C37 H37C 109.5
H37A C37 H37B 109.5
H37A C37 H37C 109.5
H37B C37 H37C 109.5
C26 C38 H38A 109.5
C26 C38 H38B 109.5
C26 C38 H38C 109.5
H38A C38 H38B 109.5
H38A C38 H38C 109.5
H38B C38 H38C 109.5

loop_
_geom_bond_atom_site_label_1
_geom_bond_atom_site_label_2
_geom_bond_distance
O1 C1 1.445(4)
O1 C2 1.347(4)
O2 C2 1.204(4)
O3 H3 0.8400
O3 C4 1.431(3)
O4 C20 1.448(4)
O4 C21 1.340(3)
O5 H5A 0.8400
O5 C35 1.436(3)
O6 C21 1.213(4)
C1 H1A 0.9800
C1 H1B 0.9800
C1 H1C 0.9800
C2 C3 1.525(4)
C3 C4 1.579(4)
C3 C9 1.570(5)
C3 C17 1.554(5)
C4 C5 1.533(4)
C4 C15 1.516(4)
C5 H5 1.0000
C5 C6 1.497(4)
C5 C12 1.536(4)
C6 H6 1.0000
C6 C7 1.516(4)
C6 C11 1.517(5)
C7 C8 1.511(5)
C7 C11 1.525(6)
C7 C18 1.503(7)
C8 H8A 0.9800
C8 H8B 0.9800
C8 H8C 0.9800
C9 H9 1.0000
C9 C10 1.523(7)
C9 C19 1.544(6)
C10 H10A 0.9900
C10 H10B 0.9900
C10 C11 1.515(8)
C11 H11 1.0000
C12 H12A 0.9900
C12 H12B 0.9900
C12 C13 1.487(5)
C13 H13 0.9500
C13 C14 1.330(6)
C14 H14 0.9500
C14 C15 1.457(5)
C15 C16 1.329(5)
C16 H16 0.9500
C16 C17 1.493(6)
C17 H17A 0.9900
C17 H17B 0.9900
C18 H18A 0.9800
C18 H18B 0.9800
C18 H18C 0.9800
C19 H19A 0.9800
C19 H19B 0.9800
C19 H19C 0.9800
C20 H20A 0.9800
C20 H20B 0.9800
C20 H20C 0.9800
C21 C22 1.524(4)
C22 C23 1.573(4)
C22 C28 1.556(4)
C22 C35 1.582(3)
C23 H23 1.0000
C23 C24 1.544(4)
C23 C37 1.533(4)
C24 H24A 0.9900
C24 H24B 0.9900
C24 C25 1.518(5)
C25 H25 1.0000
C25 C26 1.518(4)
C25 C36 1.519(4)
C26 C27 1.511(4)
C26 C36 1.519(4)
C26 C38 1.507(4)
C27 H27A 0.9800
C27 H27B 0.9800
C27 H27C 0.9800
C28 H28A 0.9900
C28 H28B 0.9900
C28 C29 1.501(4)
C29 H29 0.9500
C29 C30 1.329(4)
C30 C31 1.462(4)
C30 C35 1.512(4)
C31 H31 0.9500
C31 C32 1.330(4)
C32 H32 0.9500
C32 C33 1.500(4)
C33 H33A 0.9900
C33 H33B 0.9900
C33 C34 1.531(3)
C34 H34 1.0000
C34 C35 1.539(3)
C34 C36 1.504(4)
C36 H36 1.0000
C37 H37A 0.9800
C37 H37B 0.9800
C37 H37C 0.9800
C38 H38A 0.9800
C38 H38B 0.9800
C38 H38C 0.9800

loop_
_geom_torsion_atom_site_label_1
_geom_torsion_atom_site_label_2
_geom_torsion_atom_site_label_3
_geom_torsion_atom_site_label_4
_geom_torsion
O1 C2 C3 C4 165.6(3)
O1 C2 C3 C9 -71.5(4)
O1 C2 C3 C17 52.8(3)
O2 C2 C3 C4 -14.4(5)
O2 C2 C3 C9 108.4(4)
O2 C2 C3 C17 -127.2(4)
O3 C4 C5 C6 71.1(3)
O3 C4 C5 C12 -53.7(3)
O3 C4 C15 C14 78.4(3)
O3 C4 C15 C16 -98.5(3)
O4 C21 C22 C23 -67.0(3)
O4 C21 C22 C28 56.4(3)
O4 C21 C22 C35 170.5(2)
O6 C21 C22 C23 111.8(3)
O6 C21 C22 C28 -124.7(3)
O6 C21 C22 C35 -10.6(4)
C1 O1 C2 O2 3.1(5)
C1 O1 C2 C3 -176.9(3)
C2 C3 C4 O3 -31.7(4)
C2 C3 C4 C5 97.6(3)
C2 C3 C4 C15 -143.9(3)
C2 C3 C9 C10 -41.0(4)
C2 C3 C9 C19 83.1(5)
C2 C3 C17 C16 146.9(3)
C3 C4 C5 C6 -58.9(3)
C3 C4 C5 C12 176.3(2)
C3 C4 C15 C14 -164.5(3)
C3 C4 C15 C16 18.6(4)
C3 C9 C10 C11 -45.3(5)
C4 C3 C9 C10 84.0(3)
C4 C3 C9 C19 -151.9(4)
C4 C3 C17 C16 26.8(3)
C4 C5 C6 C7 138.2(4)
C4 C5 C6 C11 66.1(3)
C4 C5 C12 C13 -53.2(3)
C4 C15 C16 C17 -1.2(5)
C5 C4 C15 C14 -39.6(4)
C5 C4 C15 C16 143.5(3)
C5 C6 C7 C8 -0.8(6)
C5 C6 C7 C11 -109.2(4)
C5 C6 C7 C18 143.3(4)
C5 C6 C11 C7 112.1(3)
C5 C6 C11 C10 -0.7(5)
C5 C12 C13 C14 22.1(4)
C6 C5 C12 C13 -179.4(2)
C6 C7 C11 C10 112.9(4)
C7 C6 C11 C10 -112.8(4)
C8 C7 C11 C6 -109.6(4)
C8 C7 C11 C10 3.3(5)
C9 C3 C4 O3 -154.2(3)
C9 C3 C4 C5 -25.0(4)
C9 C3 C4 C15 93.5(3)
C9 C3 C17 C16 -91.2(4)
C9 C10 C11 C6 -16.3(5)
C9 C10 C11 C7 -90.3(4)
C11 C6 C7 C8 108.3(5)
C11 C6 C7 C18 -107.6(5)
C12 C5 C6 C7 -98.9(4)
C12 C5 C6 C11 -171.0(3)
C12 C13 C14 C15 1.7(5)
C13 C14 C15 C4 7.8(5)
C13 C14 C15 C16 -176.0(4)
C14 C15 C16 C17 -177.6(4)
C15 C4 C5 C6 -174.2(3)
C15 C4 C5 C12 61.0(3)
C15 C16 C17 C3 -17.1(5)
C17 C3 C4 O3 85.1(3)
C17 C3 C4 C5 -145.6(3)
C17 C3 C4 C15 -27.1(3)
C17 C3 C9 C10 -162.5(3)
C17 C3 C9 C19 -38.4(5)
C18 C7 C11 C6 107.2(5)
C18 C7 C11 C10 -139.8(5)
C19 C9 C10 C11 -173.1(3)
C20 O4 C21 O6 -0.5(4)
C20 O4 C21 C22 178.4(3)
C21 C22 C23 C24 -40.1(3)
C21 C22 C23 C37 83.7(3)
C21 C22 C28 C29 146.4(2)
C21 C22 C35 O5 -31.6(3)
C21 C22 C35 C30 -143.8(2)
C21 C22 C35 C34 97.3(3)
C22 C23 C24 C25 -46.5(4)
C22 C28 C29 C30 -15.5(3)
C23 C22 C28 C29 -93.3(3)
C23 C22 C35 O5 -153.1(2)
C23 C22 C35 C30 94.7(2)
C23 C22 C35 C34 -24.2(3)
C23 C24 C25 C26 -90.1(3)
C23 C24 C25 C36 -16.4(4)
C24 C25 C26 C27 -139.2(3)
C24 C25 C26 C36 113.2(3)
C24 C25 C26 C38 3.5(4)
C24 C25 C36 C26 -111.7(3)
C24 C25 C36 C34 0.8(4)
C25 C26 C36 C34 -109.6(3)
C26 C25 C36 C34 112.5(3)
C27 C26 C36 C25 -106.2(3)
C27 C26 C36 C34 144.2(3)
C28 C22 C23 C24 -160.9(2)
C28 C22 C23 C37 -37.0(3)
C28 C22 C35 O5 86.0(2)
C28 C22 C35 C30 -26.2(2)
C28 C22 C35 C34 -145.1(2)
C28 C29 C30 C31 -178.2(3)
C28 C29 C30 C35 -2.2(3)
C29 C30 C31 C32 -175.4(3)
C29 C30 C35 O5 -98.4(2)
C29 C30 C35 C22 18.5(3)
C29 C30 C35 C34 143.5(2)
C30 C31 C32 C33 1.7(4)
C31 C30 C35 O5 78.1(3)
C31 C30 C35 C22 -165.0(2)
C31 C30 C35 C34 -39.9(3)
C31 C32 C33 C34 20.7(4)
C32 C33 C34 C35 -51.2(3)
C32 C33 C34 C36 -177.0(2)
C33 C34 C35 O5 -55.0(3)
C33 C34 C35 C22 175.4(2)
C33 C34 C35 C30 60.0(3)
C33 C34 C36 C25 -171.8(2)
C33 C34 C36 C26 -99.6(3)
C35 C22 C23 C24 84.8(3)
C35 C22 C23 C37 -151.4(2)
C35 C22 C28 C29 25.3(2)
C35 C30 C31 C32 8.8(4)
C35 C34 C36 C25 65.1(3)
C35 C34 C36 C26 137.3(3)
C36 C25 C26 C27 107.5(3)
C36 C25 C26 C38 -109.8(3)
C36 C34 C35 O5 70.0(3)
C36 C34 C35 C22 -59.7(3)
C36 C34 C35 C30 -175.1(2)
C37 C23 C24 C25 -174.8(3)
C38 C26 C36 C25 108.3(3)
C38 C26 C36 C34 -1.3(4)
